data_4077407
loop_
_publ_author_name
'Berenguer, Jes\'us R.'
'Forni\'es, Juan'
'G\'omez, Julio'
'Lalinde, Elena'
'Moreno, M. Teresa'

_publ_section_title
;
 Four Thallium(I) Ions Sandwiched by Two Tetraalkynylplatinate
 ([Pt(C&#x22EE;CR)4]2-) Fragments:&#x00A0; Synthesis and Luminescent
 Behavior of Pt2Tl4Species
;
_journal_issue 23
_journal_name_full Organometallics
_journal_page_first 4847
_journal_paper_doi 10.1021/om010554q
_journal_volume 20
_journal_year 2001
_chemical_formula_sum 'C32.5 H48.5 Cl1.5 Pt1.33 Tl2.67'
_chemical_formula_weight 1297.49
_chemical_name_systematic
; 
 ? 
;
_space_group_IT_number 2
_symmetry_space_group_name_Hall '-P 1'
_symmetry_space_group_name_H-M 'P -1'
_atom_sites_solution_hydrogens geom
_atom_sites_solution_primary direct
_atom_sites_solution_secondary difmap
_audit_creation_method SHELXL-97
_cell_angle_alpha 81.880(10)
_cell_angle_beta 73.271(10)
_cell_angle_gamma 81.826(10)
_cell_formula_units_Z 3
_cell_length_a 12.0160(10)
_cell_length_b 13.9410(10)
_cell_length_c 18.9230(10)
_cell_measurement_temperature 293(2)
_cell_volume 2988.0(4)
_computing_structure_refinement 'SHELXL-97 (Sheldrick, 1997)'
_computing_structure_solution 'SHELXS-97 (Sheldrick, 1990)'
_diffrn_ambient_temperature 293(2)
_diffrn_measured_fraction_theta_full 0.962
_diffrn_measured_fraction_theta_max 0.962
_diffrn_radiation_monochromator graphite
_diffrn_radiation_source 'fine-focus sealed tube'
_diffrn_radiation_type MoK\a
_diffrn_radiation_wavelength 0.71070
_diffrn_reflns_av_R_equivalents 0.0000
_diffrn_reflns_av_sigmaI/netI 0.0549
_diffrn_reflns_limit_h_max 10
_diffrn_reflns_limit_h_min 0
_diffrn_reflns_limit_k_max 11
_diffrn_reflns_limit_k_min -11
_diffrn_reflns_limit_l_max 15
_diffrn_reflns_limit_l_min -14
_diffrn_reflns_number 3506
_diffrn_reflns_theta_full 17.26
_diffrn_reflns_theta_max 17.26
_diffrn_reflns_theta_min 2.15
_exptl_absorpt_coefficient_mu 15.538
_exptl_crystal_density_diffrn 2.163
_exptl_crystal_density_method 'not measured'
_exptl_crystal_F_000 1767
_refine_diff_density_max 1.314
_refine_diff_density_min -1.017
_refine_diff_density_rms 0.264
_refine_ls_extinction_coef 0.0013(2)
_refine_ls_extinction_expression Fc^*^=kFc[1+0.001xFc^2^\l^3^/sin(2\q)]^-1/4^
_refine_ls_extinction_method SHELXL
_refine_ls_goodness_of_fit_ref 1.754
_refine_ls_hydrogen_treatment mixed
_refine_ls_matrix_type full
_refine_ls_number_parameters 548
_refine_ls_number_reflns 3506
_refine_ls_number_restraints 294
_refine_ls_restrained_S_all 1.677
_refine_ls_R_factor_all 0.0836
_refine_ls_R_factor_gt 0.0715
_refine_ls_shift/su_max 0.771
_refine_ls_shift/su_mean 0.050
_refine_ls_structure_factor_coef Fsqd
_refine_ls_weighting_details 'calc w=1/[\s^2^(Fo^2^)+(0.1000P)^2^+0.0000P] where P=(Fo^2^+2Fc^2^)/3'
_refine_ls_weighting_scheme calc
_refine_ls_wR_factor_gt 0.2121
_refine_ls_wR_factor_ref 0.2190
_reflns_number_gt 3041
_reflns_number_total 3506
_reflns_threshold_expression >2sigma(I)
_cod_data_source_file om010554q.cif
_cod_data_source_block talio
_cod_original_formula_sum 'C32.50 H48.50 Cl1.50 Pt1.33 Tl2.67'
_cod_database_code 4077407

loop_
_symmetry_equiv_pos_as_xyz
'x, y, z'
'-x, -y, -z'

loop_
_atom_site_label
_atom_site_type_symbol
_atom_site_fract_x
_atom_site_fract_y
_atom_site_fract_z
_atom_site_U_iso_or_equiv
_atom_site_adp_type
_atom_site_occupancy
_atom_site_symmetry_multiplicity
_atom_site_calc_flag
_atom_site_refinement_flags
Pt1 Pt 0.95635(14) 0.40540(12) 0.57417(10) 0.0381(8) Uani 1 1 d .
Pt2 Pt 1.00935(14) 0.92976(12) -0.07229(9) 0.0348(8) Uani 1 1 d .
Tl1 Tl 1.25149(14) 0.43860(13) 0.49220(10) 0.0435(8) Uani 1 1 d .
Tl2 Tl 1.01275(15) 0.35952(13) 0.38847(10) 0.0462(8) Uani 1 1 d .
Tl4 Tl 0.74981(14) 1.07434(13) 0.00139(10) 0.0430(8) Uani 1 1 d .
Tl3 Tl 1.08414(15) 1.16714(13) -0.11399(10) 0.0441(8) Uani 1 1 d .
Cl1 Cl 0.1857(17) 0.1462(14) 0.2296(12) 0.091(7) Uani 0.75 1 d P
Cl2 Cl -0.0510(16) 0.1479(16) 0.2943(11) 0.087(7) Uani 0.75 1 d P
Cl3 Cl 0.0371(17) 0.3023(12) 0.1836(10) 0.075(6) Uani 0.75 1 d P
C1 C 0.825(4) 0.485(3) 0.635(2) 0.042(12) Uani 1 1 d U
C2 C 0.744(4) 0.525(4) 0.684(3) 0.062(15) Uani 1 1 d U
C3 C 0.639(4) 0.565(4) 0.735(3) 0.066(15) Uani 1 1 d U
C4 C 0.672(6) 0.606(6) 0.791(4) 0.16(3) Uani 1 1 d U
H4A H 0.7039 0.5544 0.8209 0.237 Uiso 1 1 calc R
H4B H 0.6041 0.6402 0.8213 0.237 Uiso 1 1 calc R
H4C H 0.7290 0.6500 0.7670 0.237 Uiso 1 1 calc R
C5 C 0.555(4) 0.627(4) 0.702(3) 0.066(15) Uani 1 1 d U
H5A H 0.5622 0.6943 0.7038 0.099 Uiso 1 1 calc R
H5B H 0.4770 0.6130 0.7283 0.099 Uiso 1 1 calc R
H5C H 0.5705 0.6150 0.6509 0.099 Uiso 1 1 calc R
C6 C 0.562(5) 0.475(4) 0.781(3) 0.11(2) Uani 1 1 d U
H6A H 0.5293 0.4496 0.7478 0.160 Uiso 1 1 calc R
H6B H 0.5006 0.4993 0.8213 0.160 Uiso 1 1 calc R
H6C H 0.6124 0.4247 0.7998 0.160 Uiso 1 1 calc R
C7 C 0.834(3) 0.361(3) 0.534(2) 0.026(11) Uani 1 1 d U
C8 C 0.757(4) 0.324(3) 0.519(2) 0.034(12) Uani 1 1 d U
C9 C 0.659(4) 0.284(3) 0.513(3) 0.054(14) Uani 1 1 d U
C10 C 0.562(4) 0.350(3) 0.513(3) 0.055(14) Uani 1 1 d U
H10A H 0.5232 0.3644 0.5626 0.083 Uiso 1 1 calc R
H10B H 0.5089 0.3221 0.4936 0.083 Uiso 1 1 calc R
H10C H 0.5853 0.4083 0.4823 0.083 Uiso 1 1 calc R
C11 C 0.633(4) 0.199(3) 0.586(2) 0.053(14) Uani 1 1 d U
H11A H 0.6050 0.2307 0.6305 0.080 Uiso 1 1 calc R
H11B H 0.7037 0.1582 0.5862 0.080 Uiso 1 1 calc R
H11C H 0.5748 0.1609 0.5822 0.080 Uiso 1 1 calc R
C12 C 0.705(4) 0.228(4) 0.444(3) 0.076(17) Uani 1 1 d U
H12A H 0.6413 0.2173 0.4266 0.115 Uiso 1 1 calc R
H12B H 0.7451 0.1662 0.4575 0.115 Uiso 1 1 calc R
H12C H 0.7586 0.2650 0.4063 0.115 Uiso 1 1 calc R
C13 C 1.078(4) 0.300(4) 0.527(3) 0.050(13) Uani 1 1 d U
C14 C 1.129(4) 0.232(3) 0.509(2) 0.038(12) Uani 1 1 d U
C15 C 1.216(3) 0.133(3) 0.486(2) 0.030(11) Uani 1 1 d U
C16 C 1.171(8) 0.075(7) 0.540(6) 0.21(4) Uani 1 1 d U
H16A H 1.2034 0.0764 0.5800 0.320 Uiso 1 1 calc R
H16B H 1.1853 0.0098 0.5248 0.320 Uiso 1 1 calc R
H16C H 1.0878 0.0929 0.5552 0.320 Uiso 1 1 calc R
C17 C 1.245(5) 0.127(4) 0.411(3) 0.095(19) Uani 1 1 d U
H17A H 1.2856 0.0638 0.3999 0.142 Uiso 1 1 calc R
H17B H 1.2953 0.1762 0.3852 0.142 Uiso 1 1 calc R
H17C H 1.1756 0.1367 0.3944 0.142 Uiso 1 1 calc R
C18 C 1.335(8) 0.153(8) 0.500(6) 0.24(5) Uani 1 1 d U
H18A H 1.4001 0.1242 0.4636 0.359 Uiso 1 1 calc R
H18B H 1.3380 0.1248 0.5487 0.359 Uiso 1 1 calc R
H18C H 1.3385 0.2219 0.4956 0.359 Uiso 1 1 calc R
C19 C 1.079(4) 0.431(4) 0.629(3) 0.065(15) Uani 1 1 d U
C20 C 1.131(3) 0.445(3) 0.666(2) 0.034(12) Uani 1 1 d U
C21 C 1.195(3) 0.444(3) 0.718(2) 0.036(12) Uani 1 1 d U
C22 C 1.268(5) 0.529(5) 0.700(4) 0.13(2) Uani 1 1 d U
H22A H 1.3141 0.5302 0.6489 0.188 Uiso 1 1 calc R
H22B H 1.3193 0.5208 0.7314 0.188 Uiso 1 1 calc R
H22C H 1.2181 0.5885 0.7070 0.188 Uiso 1 1 calc R
C23 C 1.115(3) 0.443(3) 0.796(2) 0.033(11) Uani 1 1 d U
H23A H 1.0607 0.5006 0.7999 0.049 Uiso 1 1 calc R
H23B H 1.1604 0.4400 0.8306 0.049 Uiso 1 1 calc R
H23C H 1.0729 0.3865 0.8068 0.049 Uiso 1 1 calc R
C24 C 1.287(4) 0.360(3) 0.708(3) 0.063(15) Uani 1 1 d U
H24A H 1.2807 0.3206 0.7541 0.094 Uiso 1 1 calc R
H24B H 1.3623 0.3836 0.6903 0.094 Uiso 1 1 calc R
H24C H 1.2762 0.3225 0.6719 0.094 Uiso 1 1 calc R
C25 C 1.088(3) 0.809(3) -0.030(2) 0.028(11) Uani 1 1 d U
C26 C 1.145(3) 0.729(3) -0.0163(19) 0.017(10) Uani 1 1 d U
C27 C 1.208(3) 0.633(3) -0.007(2) 0.036(12) Uani 1 1 d U
C28 C 1.325(6) 0.637(5) 0.004(4) 0.13(3) Uani 1 1 d U
H28A H 1.3719 0.6742 -0.0385 0.200 Uiso 1 1 calc R
H28B H 1.3635 0.5724 0.0090 0.200 Uiso 1 1 calc R
H28C H 1.3165 0.6682 0.0476 0.200 Uiso 1 1 calc R
C29 C 1.142(5) 0.567(4) 0.050(3) 0.093(19) Uani 1 1 d U
H29A H 1.1678 0.5017 0.0379 0.140 Uiso 1 1 calc R
H29B H 1.0605 0.5819 0.0524 0.140 Uiso 1 1 calc R
H29C H 1.1542 0.5748 0.0964 0.140 Uiso 1 1 calc R
C30 C 1.212(5) 0.598(5) -0.073(3) 0.11(2) Uani 1 1 d U
H30A H 1.2215 0.6499 -0.1121 0.159 Uiso 1 1 calc R
H30B H 1.1412 0.5700 -0.0673 0.159 Uiso 1 1 calc R
H30C H 1.2774 0.5484 -0.0839 0.159 Uiso 1 1 calc R
C31 C 0.849(4) 0.874(3) -0.029(2) 0.043(13) Uani 1 1 d U
C32 C 0.774(4) 0.832(3) -0.009(2) 0.041(12) Uani 1 1 d U
C33 C 0.666(4) 0.800(3) 0.015(2) 0.041(12) Uani 1 1 d U
C34 C 0.651(5) 0.744(4) 0.103(3) 0.10(2) Uani 1 1 d U
H34A H 0.7143 0.7559 0.1207 0.154 Uiso 1 1 calc R
H34B H 0.6505 0.6753 0.1032 0.154 Uiso 1 1 calc R
H34C H 0.5781 0.7699 0.1351 0.154 Uiso 1 1 calc R
C35 C 0.673(6) 0.695(5) -0.011(4) 0.15(3) Uani 1 1 d U
H35A H 0.6141 0.6955 -0.0364 0.231 Uiso 1 1 calc R
H35B H 0.6595 0.6476 0.0316 0.231 Uiso 1 1 calc R
H35C H 0.7486 0.6794 -0.0438 0.231 Uiso 1 1 calc R
C36 C 0.554(5) 0.852(4) 0.019(3) 0.093(19) Uani 1 1 d U
H36A H 0.5002 0.8076 0.0189 0.139 Uiso 1 1 calc R
H36B H 0.5593 0.9008 -0.0223 0.139 Uiso 1 1 calc R
H36C H 0.5274 0.8827 0.0645 0.139 Uiso 1 1 calc R
C37 C 0.929(4) 1.033(3) -0.126(3) 0.048(13) Uani 1 1 d U
C38 C 0.891(3) 1.097(3) -0.174(2) 0.019(10) Uani 1 1 d U
C39 C 0.848(3) 1.168(3) -0.226(2) 0.024(11) Uani 1 1 d U
C40 C 0.899(5) 1.137(4) -0.301(3) 0.093(19) Uani 1 1 d U
H40A H 0.9448 1.0752 -0.2982 0.139 Uiso 1 1 calc R
H40B H 0.9469 1.1846 -0.3318 0.139 Uiso 1 1 calc R
H40C H 0.8366 1.1309 -0.3224 0.139 Uiso 1 1 calc R
C41 C 0.873(4) 1.268(4) -0.226(3) 0.079(17) Uani 1 1 d U
H41A H 0.8107 1.3127 -0.2372 0.118 Uiso 1 1 calc R
H41B H 0.9452 1.2795 -0.2625 0.118 Uiso 1 1 calc R
H41C H 0.8794 1.2760 -0.1778 0.118 Uiso 1 1 calc R
C42 C 0.723(5) 1.157(5) -0.208(4) 0.12(2) Uani 1 1 d U
H42A H 0.6832 1.1868 -0.1629 0.183 Uiso 1 1 calc R
H42B H 0.7122 1.0894 -0.2003 0.183 Uiso 1 1 calc R
H42C H 0.6922 1.1890 -0.2474 0.183 Uiso 1 1 calc R
C43 C 1.165(4) 0.963(3) -0.132(2) 0.040(12) Uani 1 1 d U
C44 C 1.257(3) 0.967(3) -0.175(2) 0.030(11) Uani 1 1 d U
C45 C 1.385(4) 0.973(3) -0.232(2) 0.044(13) Uani 1 1 d U
C46 C 1.399(5) 1.070(4) -0.267(4) 0.10(2) Uani 1 1 d U
H46A H 1.4154 1.1083 -0.2335 0.153 Uiso 1 1 calc R
H46B H 1.3292 1.0983 -0.2799 0.153 Uiso 1 1 calc R
H46C H 1.4635 1.0682 -0.3112 0.153 Uiso 1 1 calc R
C47 C 1.471(5) 0.921(5) -0.199(4) 0.13(2) Uani 1 1 d U
H47A H 1.5444 0.9473 -0.2216 0.189 Uiso 1 1 calc R
H47B H 1.4789 0.8537 -0.2063 0.189 Uiso 1 1 calc R
H47C H 1.4475 0.9283 -0.1469 0.189 Uiso 1 1 calc R
C48 C 1.380(6) 0.913(6) -0.293(4) 0.14(3) Uani 1 1 d U
H48A H 1.4540 0.9104 -0.3296 0.214 Uiso 1 1 calc R
H48B H 1.3197 0.9433 -0.3150 0.214 Uiso 1 1 calc R
H48C H 1.3634 0.8487 -0.2709 0.214 Uiso 1 1 calc R
C49 C 0.057(4) 0.178(4) 0.212(3) 0.036(16) Uani 0.75 1 d PU
H49 H 0.0521 0.1408 0.1736 0.043 Uiso 0.75 1 calc PR

loop_
_atom_site_aniso_label
_atom_site_aniso_U_11
_atom_site_aniso_U_22
_atom_site_aniso_U_33
_atom_site_aniso_U_23
_atom_site_aniso_U_13
_atom_site_aniso_U_12
Pt1 0.0340(14) 0.0303(14) 0.0499(15) -0.0033(10) -0.0117(10) -0.0038(9)
Pt2 0.0315(13) 0.0297(13) 0.0435(14) -0.0004(10) -0.0125(10) -0.0034(9)
Tl1 0.0346(13) 0.0428(14) 0.0536(15) -0.0053(10) -0.0141(10) -0.0018(10)
Tl2 0.0437(14) 0.0419(14) 0.0557(16) -0.0108(10) -0.0161(10) -0.0023(10)
Tl4 0.0348(13) 0.0393(14) 0.0558(15) -0.0047(10) -0.0152(10) -0.0011(10)
Tl3 0.0424(13) 0.0348(14) 0.0558(15) 0.0030(10) -0.0161(10) -0.0087(10)
Cl1 0.095(16) 0.068(14) 0.111(18) -0.004(12) -0.032(13) -0.007(12)
Cl2 0.075(13) 0.107(17) 0.078(15) -0.060(13) 0.011(11) -0.023(12)
Cl3 0.108(15) 0.044(12) 0.075(14) -0.024(10) -0.034(11) 0.018(10)
C1 0.041(13) 0.042(13) 0.042(13) -0.006(5) -0.011(6) -0.005(5)
C2 0.062(16) 0.062(16) 0.062(16) -0.007(5) -0.017(6) -0.006(5)
C3 0.065(16) 0.067(16) 0.066(16) -0.008(5) -0.019(6) -0.006(5)
C4 0.16(3) 0.16(3) 0.16(3) -0.018(8) -0.043(11) -0.016(8)
C5 0.063(16) 0.064(17) 0.065(16) -0.003(8) -0.015(8) -0.003(8)
C6 0.11(2) 0.11(2) 0.11(2) -0.012(8) -0.027(9) -0.010(8)
C7 0.026(12) 0.027(12) 0.026(12) -0.004(5) -0.007(6) -0.002(5)
C8 0.034(12) 0.033(12) 0.034(12) -0.004(5) -0.009(6) -0.003(5)
C9 0.052(15) 0.054(15) 0.053(15) -0.005(5) -0.013(6) -0.006(5)
C10 0.054(15) 0.053(15) 0.058(15) -0.003(8) -0.013(8) -0.011(8)
C11 0.053(15) 0.056(15) 0.053(15) -0.006(8) -0.016(8) -0.004(8)
C12 0.076(18) 0.077(18) 0.078(18) -0.010(8) -0.024(9) -0.008(8)
C13 0.049(14) 0.050(14) 0.050(14) -0.005(5) -0.014(6) -0.004(5)
C14 0.038(13) 0.037(13) 0.038(13) -0.002(5) -0.009(6) -0.004(5)
C15 0.030(12) 0.029(12) 0.030(12) -0.006(5) -0.007(6) -0.004(5)
C16 0.21(4) 0.21(4) 0.21(4) -0.023(9) -0.057(14) -0.022(9)
C17 0.09(2) 0.10(2) 0.09(2) -0.010(8) -0.028(9) -0.006(8)
C18 0.24(5) 0.24(5) 0.24(5) -0.025(9) -0.066(16) -0.027(9)
C19 0.065(16) 0.065(16) 0.064(16) -0.007(5) -0.016(6) -0.007(5)
C20 0.034(12) 0.035(12) 0.033(12) -0.005(5) -0.011(6) -0.001(5)
C21 0.037(13) 0.036(13) 0.035(13) -0.006(5) -0.010(6) -0.005(5)
C22 0.12(3) 0.13(3) 0.13(3) -0.013(8) -0.033(10) -0.015(8)
C23 0.033(13) 0.030(13) 0.034(13) 0.001(7) -0.008(8) -0.006(7)
C24 0.058(16) 0.065(16) 0.064(16) 0.000(8) -0.019(8) -0.006(8)
C25 0.028(12) 0.027(12) 0.029(12) -0.001(5) -0.006(6) -0.003(5)
C26 0.017(11) 0.016(11) 0.017(11) 0.001(5) -0.003(5) -0.003(5)
C27 0.036(13) 0.036(13) 0.037(13) -0.006(5) -0.010(6) -0.004(5)
C28 0.13(3) 0.13(3) 0.13(3) -0.014(8) -0.037(10) -0.012(8)
C29 0.09(2) 0.09(2) 0.09(2) -0.010(8) -0.025(9) -0.009(8)
C30 0.11(2) 0.11(2) 0.10(2) -0.010(8) -0.031(9) -0.011(8)
C31 0.043(13) 0.042(13) 0.044(13) -0.002(5) -0.012(6) -0.004(5)
C32 0.040(13) 0.041(13) 0.041(13) -0.006(5) -0.012(6) -0.003(5)
C33 0.041(13) 0.039(13) 0.041(13) -0.004(5) -0.011(6) -0.003(5)
C34 0.10(2) 0.10(2) 0.10(2) -0.007(7) -0.029(9) -0.012(7)
C35 0.15(3) 0.15(3) 0.15(3) -0.018(7) -0.041(11) -0.018(7)
C36 0.09(2) 0.09(2) 0.09(2) -0.009(7) -0.025(8) -0.011(7)
C37 0.048(14) 0.048(14) 0.049(14) -0.006(5) -0.013(6) -0.006(5)
C38 0.018(11) 0.019(11) 0.019(11) -0.003(5) -0.004(5) -0.006(5)
C39 0.024(11) 0.023(11) 0.024(11) -0.003(5) -0.006(6) -0.001(5)
C40 0.09(2) 0.09(2) 0.09(2) -0.008(8) -0.024(9) -0.009(8)
C41 0.080(18) 0.077(19) 0.076(18) -0.003(8) -0.021(9) -0.005(8)
C42 0.12(3) 0.12(3) 0.12(3) -0.013(8) -0.034(10) -0.013(8)
C43 0.041(13) 0.039(13) 0.040(13) -0.003(5) -0.010(6) -0.003(5)
C44 0.031(12) 0.029(12) 0.029(12) -0.003(5) -0.008(6) -0.005(5)
C45 0.044(13) 0.043(13) 0.044(13) -0.004(5) -0.012(6) -0.004(5)
C46 0.10(2) 0.10(2) 0.10(2) -0.007(8) -0.023(9) -0.014(8)
C47 0.12(3) 0.13(3) 0.13(3) -0.014(8) -0.033(10) -0.013(8)
C48 0.14(3) 0.15(3) 0.14(3) -0.016(8) -0.040(11) -0.016(8)
C49 0.036(16) 0.036(17) 0.035(16) -0.005(5) -0.008(7) -0.004(5)

loop_
_atom_type_symbol
_atom_type_description
_atom_type_scat_dispersion_real
_atom_type_scat_dispersion_imag
_atom_type_scat_source
Pt Pt -1.7033 8.3905 'International Tables Vol C Tables 4.2.6.8 and 6.1.1.4'
Tl Tl -2.8358 9.6688 'International Tables Vol C Tables 4.2.6.8 and 6.1.1.4'
C C 0.0033 0.0016 'International Tables Vol C Tables 4.2.6.8 and 6.1.1.4'
H H 0.0000 0.0000 'International Tables Vol C Tables 4.2.6.8 and 6.1.1.4'
Cl Cl 0.1484 0.1585 'International Tables Vol C Tables 4.2.6.8 and 6.1.1.4'

loop_
_geom_angle_atom_site_label_1
_geom_angle_atom_site_label_2
_geom_angle_atom_site_label_3
_geom_angle
_geom_angle_site_symmetry_1
_geom_angle_site_symmetry_3
C1 Pt1 C13 168.0(18) . .
C1 Pt1 C7 85.9(16) . .
C13 Pt1 C7 91.0(17) . .
C1 Pt1 C19 94.6(18) . .
C13 Pt1 C19 86.5(19) . .
C7 Pt1 C19 170.3(17) . .
C1 Pt1 Tl1 55.0(12) . 2_766
C13 Pt1 Tl1 131.4(13) . 2_766
C7 Pt1 Tl1 55.7(10) . 2_766
C19 Pt1 Tl1 131.8(14) . 2_766
C1 Pt1 Tl1 132.9(12) . .
C13 Pt1 Tl1 56.3(13) . .
C7 Pt1 Tl1 131.7(10) . .
C19 Pt1 Tl1 53.4(14) . .
Tl1 Pt1 Tl1 117.92(6) 2_766 .
C43 Pt2 C37 92.9(18) . .
C43 Pt2 C25 87.9(16) . .
C37 Pt2 C25 169.6(18) . .
C43 Pt2 C31 166.8(18) . .
C37 Pt2 C31 86.8(17) . .
C25 Pt2 C31 90.1(16) . .
C43 Pt2 Tl3 56.6(12) . .
C37 Pt2 Tl3 56.4(13) . .
C25 Pt2 Tl3 131.3(11) . .
C31 Pt2 Tl3 131.9(12) . .
C43 Pt2 Tl4 131.9(12) . .
C37 Pt2 Tl4 53.2(13) . .
C25 Pt2 Tl4 131.9(11) . .
C31 Pt2 Tl4 57.0(12) . .
Tl3 Pt2 Tl4 75.45(5) . .
C1 Tl1 C7 57.2(12) 2_766 2_766
C1 Tl1 C19 116.6(14) 2_766 .
C7 Tl1 C19 87.9(13) 2_766 .
C1 Tl1 Pt1 34.5(9) 2_766 2_766
C7 Tl1 Pt1 36.1(8) 2_766 2_766
C19 Tl1 Pt1 85.5(11) . 2_766
C1 Tl1 Pt1 84.2(8) 2_766 .
C7 Tl1 Pt1 84.7(8) 2_766 .
C19 Tl1 Pt1 37.4(12) . .
Pt1 Tl1 Pt1 62.08(6) 2_766 .
C37 Tl4 C43 111.1(13) . 2_775
C37 Tl4 Pt2 33.9(10) . .
C43 Tl4 Pt2 81.6(9) 2_775 .
C37 Tl3 C43 58.7(12) . .
C37 Tl3 Pt2 34.2(9) . .
C43 Tl3 Pt2 34.5(9) . .
C2 C1 Pt1 169(4) . .
C2 C1 Tl1 99(3) . 2_766
Pt1 C1 Tl1 90.6(16) . 2_766
C1 C2 C3 172(5) . .
C2 C3 C4 108(5) . .
C2 C3 C5 116(5) . .
C4 C3 C5 116(5) . .
C2 C3 C6 109(4) . .
C4 C3 C6 105(5) . .
C5 C3 C6 102(4) . .
C3 C4 H4A 109.1 . .
C3 C4 H4B 109.7 . .
H4A C4 H4B 109.4 . .
C3 C4 H4C 109.9 . .
H4A C4 H4C 109.3 . .
H4B C4 H4C 109.4 . .
C3 C5 H5A 109.4 . .
C3 C5 H5B 109.6 . .
H5A C5 H5B 109.5 . .
C3 C5 H5C 109.4 . .
H5A C5 H5C 109.5 . .
H5B C5 H5C 109.5 . .
C3 C6 H6A 109.7 . .
C3 C6 H6B 109.5 . .
H6A C6 H6B 109.5 . .
C3 C6 H6C 109.2 . .
H6A C6 H6C 109.5 . .
H6B C6 H6C 109.5 . .
C8 C7 Pt1 170(3) . .
C8 C7 Tl1 98(3) . 2_766
Pt1 C7 Tl1 88.2(14) . 2_766
C7 C8 C9 172(4) . .
C10 C9 C8 115(4) . .
C10 C9 C12 115(4) . .
C8 C9 C12 105(4) . .
C10 C9 C11 112(4) . .
C8 C9 C11 103(3) . .
C12 C9 C11 106(4) . .
C9 C10 H10A 109.5 . .
C9 C10 H10B 109.4 . .
H10A C10 H10B 109.5 . .
C9 C10 H10C 109.5 . .
H10A C10 H10C 109.5 . .
H10B C10 H10C 109.5 . .
C9 C11 H11A 109.4 . .
C9 C11 H11B 109.5 . .
H11A C11 H11B 109.5 . .
C9 C11 H11C 109.5 . .
H11A C11 H11C 109.5 . .
H11B C11 H11C 109.5 . .
C9 C12 H12A 109.5 . .
C9 C12 H12B 109.6 . .
H12A C12 H12B 109.5 . .
C9 C12 H12C 109.3 . .
H12A C12 H12C 109.5 . .
H12B C12 H12C 109.5 . .
C14 C13 Pt1 167(4) . .
C14 C13 Tl2 95(4) . .
Pt1 C13 Tl2 88.6(16) . .
C13 C14 C15 174(5) . .
C16 C15 C17 131(7) . .
C16 C15 C18 106(6) . .
C17 C15 C18 104(5) . .
C16 C15 C14 99(5) . .
C17 C15 C14 111(4) . .
C18 C15 C14 103(5) . .
C15 C16 H16A 109.9 . .
C15 C16 H16B 110.7 . .
H16A C16 H16B 109.1 . .
C15 C16 H16C 109.1 . .
H16A C16 H16C 109.1 . .
H16B C16 H16C 108.9 . .
C15 C17 H17A 109.3 . .
C15 C17 H17B 109.6 . .
H17A C17 H17B 109.5 . .
C15 C17 H17C 109.5 . .
H17A C17 H17C 109.5 . .
H17B C17 H17C 109.5 . .
C15 C18 H18A 113.5 . .
C15 C18 H18B 113.4 . .
H18A C18 H18B 105.1 . .
C15 C18 H18C 113.9 . .
H18A C18 H18C 105.0 . .
H18B C18 H18C 104.9 . .
C20 C19 Pt1 171(5) . .
C20 C19 Tl1 100(4) . .
Pt1 C19 Tl1 89.2(18) . .
C19 C20 C21 169(5) . .
C20 C21 C23 111(3) . .
C20 C21 C24 107(4) . .
C23 C21 C24 113(3) . .
C20 C21 C22 112(4) . .
C23 C21 C22 112(4) . .
C24 C21 C22 101(4) . .
C21 C22 H22A 109.4 . .
C21 C22 H22B 110.1 . .
H22A C22 H22B 109.4 . .
C21 C22 H22C 109.2 . .
H22A C22 H22C 109.4 . .
H22B C22 H22C 109.3 . .
C21 C23 H23A 109.5 . .
C21 C23 H23B 109.4 . .
H23A C23 H23B 109.5 . .
C21 C23 H23C 109.5 . .
H23A C23 H23C 109.5 . .
H23B C23 H23C 109.5 . .
C21 C24 H24A 109.4 . .
C21 C24 H24B 109.5 . .
H24A C24 H24B 109.5 . .
C21 C24 H24C 109.5 . .
H24A C24 H24C 109.5 . .
H24B C24 H24C 109.5 . .
C26 C25 Pt2 169(3) . .
C25 C26 C27 174(4) . .
C30 C27 C29 104(5) . .
C30 C27 C26 101(4) . .
C29 C27 C26 114(4) . .
C30 C27 C28 114(5) . .
C29 C27 C28 111(4) . .
C26 C27 C28 113(4) . .
C27 C28 H28A 110.2 . .
C27 C28 H28B 108.5 . .
H28A C28 H28B 109.5 . .
C27 C28 H28C 109.8 . .
H28A C28 H28C 109.5 . .
H28B C28 H28C 109.5 . .
C27 C29 H29A 109.2 . .
C27 C29 H29B 109.6 . .
H29A C29 H29B 109.5 . .
C27 C29 H29C 109.6 . .
H29A C29 H29C 109.5 . .
H29B C29 H29C 109.5 . .
C27 C30 H30A 109.5 . .
C27 C30 H30B 109.6 . .
H30A C30 H30B 109.5 . .
C27 C30 H30C 109.3 . .
H30A C30 H30C 109.5 . .
H30B C30 H30C 109.5 . .
C32 C31 Pt2 169(4) . .
C31 C32 C33 167(5) . .
C32 C33 C36 130(4) . .
C32 C33 C35 110(4) . .
C36 C33 C35 111(5) . .
C32 C33 C34 107(4) . .
C36 C33 C34 103(4) . .
C35 C33 C34 88(4) . .
C33 C34 H34A 109.4 . .
C33 C34 H34B 109.6 . .
H34A C34 H34B 109.3 . .
C33 C34 H34C 109.8 . .
H34A C34 H34C 109.3 . .
H34B C34 H34C 109.3 . .
C33 C35 H35A 110.0 . .
C33 C35 H35B 109.1 . .
H35A C35 H35B 109.5 . .
C33 C35 H35C 109.3 . .
H35A C35 H35C 109.5 . .
H35B C35 H35C 109.5 . .
C33 C36 H36A 109.8 . .
C33 C36 H36B 109.3 . .
H36A C36 H36B 109.5 . .
C33 C36 H36C 109.4 . .
H36A C36 H36C 109.5 . .
H36B C36 H36C 109.5 . .
C38 C37 Pt2 169(4) . .
C38 C37 Tl4 98(3) . .
Pt2 C37 Tl4 92.9(17) . .
C38 C37 Tl3 90(3) . .
Pt2 C37 Tl3 89.5(16) . .
Tl4 C37 Tl3 96.9(14) . .
C37 C38 C39 180(4) . .
C42 C39 C41 114(4) . .
C42 C39 C40 106(4) . .
C41 C39 C40 110(4) . .
C42 C39 C38 104(4) . .
C41 C39 C38 115(4) . .
C40 C39 C38 109(3) . .
C39 C40 H40A 109.1 . .
C39 C40 H40B 109.7 . .
H40A C40 H40B 109.5 . .
C39 C40 H40C 109.6 . .
H40A C40 H40C 109.5 . .
H40B C40 H40C 109.5 . .
C39 C41 H41A 109.5 . .
C39 C41 H41B 109.5 . .
H41A C41 H41B 109.5 . .
C39 C41 H41C 109.5 . .
H41A C41 H41C 109.5 . .
H41B C41 H41C 109.5 . .
C39 C42 H42A 109.6 . .
C39 C42 H42B 109.1 . .
H42A C42 H42B 109.5 . .
C39 C42 H42C 109.8 . .
H42A C42 H42C 109.5 . .
H42B C42 H42C 109.4 . .
C44 C43 Pt2 166(4) . .
C44 C43 Tl4 96(3) . 2_775
Pt2 C43 Tl4 90.7(15) . 2_775
C44 C43 Tl3 103(3) . .
Pt2 C43 Tl3 88.8(15) . .
Tl4 C43 Tl3 95.5(13) 2_775 .
C43 C44 C45 178(4) . .
C47 C45 C46 120(5) . .
C47 C45 C48 106(5) . .
C46 C45 C48 106(5) . .
C47 C45 C44 109(4) . .
C46 C45 C44 112(4) . .
C48 C45 C44 102(4) . .
C45 C46 H46A 109.7 . .
C45 C46 H46B 108.9 . .
H46A C46 H46B 109.4 . .
C45 C46 H46C 109.9 . .
H46A C46 H46C 109.4 . .
H46B C46 H46C 109.5 . .
C45 C47 H47A 109.3 . .
C45 C47 H47B 109.9 . .
H47A C47 H47B 109.5 . .
C45 C47 H47C 109.2 . .
H47A C47 H47C 109.5 . .
H47B C47 H47C 109.5 . .
C45 C48 H48A 109.7 . .
C45 C48 H48B 109.8 . .
H48A C48 H48B 109.4 . .
C45 C48 H48C 109.1 . .
H48A C48 H48C 109.4 . .
H48B C48 H48C 109.4 . .
Cl1 C49 Cl2 108(3) . .
Cl1 C49 Cl3 112(3) . .
Cl2 C49 Cl3 110(3) . .
Cl1 C49 H49 109.1 . .
Cl2 C49 H49 109.0 . .
Cl3 C49 H49 109.0 . .

loop_
_geom_bond_atom_site_label_1
_geom_bond_atom_site_label_2
_geom_bond_distance
_geom_bond_site_symmetry_2
Pt1 C1 1.96(4) .
Pt1 C13 2.03(5) .
Pt1 C7 2.04(4) .
Pt1 C19 2.13(6) .
Pt1 Tl1 3.469(2) 2_766
Pt1 Tl1 3.506(2) .
Pt2 C43 1.97(5) .
Pt2 C37 1.95(5) .
Pt2 C25 1.99(4) .
Pt2 C31 2.07(5) .
Pt2 Tl3 3.476(2) .
Pt2 Tl4 3.498(2) .
Tl1 C1 2.84(4) 2_766
Tl1 C7 2.87(4) 2_766
Tl1 C19 2.81(5) .
Tl1 Pt1 3.469(2) 2_766
Tl2 C13 2.92(5) .
Tl4 C37 2.81(4) .
Tl4 C43 2.89(4) 2_775
Tl3 C37 2.89(4) .
Tl3 C43 2.90(4) .
Cl1 C49 1.65(6) .
Cl2 C49 1.76(6) .
Cl3 C49 1.75(6) .
C1 C2 1.26(6) .
C1 Tl1 2.84(4) 2_766
C2 C3 1.45(7) .
C3 C4 1.43(8) .
C3 C5 1.46(6) .
C3 C6 1.65(8) .
C4 H4A 0.9609 .
C4 H4B 0.9610 .
C4 H4C 0.9610 .
C5 H5A 0.9600 .
C5 H5B 0.9600 .
C5 H5C 0.9600 .
C6 H6A 0.9600 .
C6 H6B 0.9600 .
C6 H6C 0.9600 .
C7 C8 1.24(5) .
C7 Tl1 2.87(4) 2_766
C8 C9 1.42(6) .
C9 C10 1.38(5) .
C9 C12 1.53(6) .
C9 C11 1.67(6) .
C10 H10A 0.9600 .
C10 H10B 0.9600 .
C10 H10C 0.9600 .
C11 H11A 0.9600 .
C11 H11B 0.9600 .
C11 H11C 0.9600 .
C12 H12A 0.9600 .
C12 H12B 0.9600 .
C12 H12C 0.9600 .
C13 C14 1.09(5) .
C14 C15 1.64(6) .
C15 C16 1.25(9) .
C15 C17 1.38(6) .
C15 C18 1.59(10) .
C16 H16A 0.9634 .
C16 H16B 0.9637 .
C16 H16C 0.9631 .
C17 H17A 0.9600 .
C17 H17B 0.9600 .
C17 H17C 0.9600 .
C18 H18A 1.0042 .
C18 H18B 1.0037 .
C18 H18C 1.0056 .
C19 C20 1.10(5) .
C20 C21 1.42(6) .
C21 C23 1.51(5) .
C21 C24 1.48(6) .
C21 C22 1.51(7) .
C22 H22A 0.9609 .
C22 H22B 0.9609 .
C22 H22C 0.9608 .
C23 H23A 0.9600 .
C23 H23B 0.9600 .
C23 H23C 0.9600 .
C24 H24A 0.9600 .
C24 H24B 0.9600 .
C24 H24C 0.9600 .
C25 C26 1.26(4) .
C26 C27 1.46(5) .
C27 C30 1.38(7) .
C27 C29 1.43(6) .
C27 C28 1.50(7) .
C28 H28A 0.9601 .
C28 H28B 0.9601 .
C28 H28C 0.9601 .
C29 H29A 0.9600 .
C29 H29B 0.9600 .
C29 H29C 0.9600 .
C30 H30A 0.9600 .
C30 H30B 0.9600 .
C30 H30C 0.9600 .
C31 C32 1.09(5) .
C32 C33 1.37(6) .
C33 C36 1.42(6) .
C33 C35 1.59(8) .
C33 C34 1.71(7) .
C34 H34A 0.9618 .
C34 H34B 0.9619 .
C34 H34C 0.9619 .
C35 H35A 0.9600 .
C35 H35B 0.9600 .
C35 H35C 0.9600 .
C36 H36A 0.9600 .
C36 H36B 0.9600 .
C36 H36C 0.9600 .
C37 C38 1.30(5) .
C38 C39 1.45(5) .
C39 C42 1.47(7) .
C39 C41 1.46(6) .
C39 C40 1.47(6) .
C40 H40A 0.9600 .
C40 H40B 0.9600 .
C40 H40C 0.9600 .
C41 H41A 0.9600 .
C41 H41B 0.9600 .
C41 H41C 0.9600 .
C42 H42A 0.9602 .
C42 H42B 0.9602 .
C42 H42C 0.9602 .
C43 C44 1.17(5) .
C43 Tl4 2.89(4) 2_775
C44 C45 1.61(6) .
C45 C47 1.43(7) .
C45 C46 1.42(7) .
C45 C48 1.52(8) .
C46 H46A 0.9603 .
C46 H46B 0.9603 .
C46 H46C 0.9603 .
C47 H47A 0.9600 .
C47 H47B 0.9600 .
C47 H47C 0.9600 .
C48 H48A 0.9605 .
C48 H48B 0.9605 .
C48 H48C 0.9605 .
C49 H49 0.9800 .
